data_4350235
loop_
_publ_author_name
'Galet, Ana'
'Gaspar, Ana Bel\'en'
'Mu\~noz, M Carmen'
'Real, Jos\'e Antonio'

_publ_section_title
;
 Influence of the counterion and the solvent molecules in the spin
 crossover system [Co(4-terpyridone)2]Xp.nH2O.
;
_journal_issue 11
_journal_name_full 'Inorganic chemistry'
_journal_page_first 4413
_journal_page_last 4422
_journal_paper_doi 10.1021/ic060090u
_journal_volume 45
_journal_year 2006
_chemical_formula_sum 'C30 H24 B2 Co F8 N6 O3'
_chemical_formula_weight 749.10
_space_group_IT_number 2
_space_group_name_Hall '-P 1'
_space_group_name_H-M_alt 'P -1'
_symmetry_cell_setting triclinic
_symmetry_space_group_name_H-M 'P -1'
_atom_sites_solution_hydrogens geom
_atom_sites_solution_primary direct
_atom_sites_solution_secondary difmap
_audit_creation_method SHELXL-97
_cell_angle_alpha 78.63(9)
_cell_angle_beta 78.282(7)
_cell_angle_gamma 87.780(7)
_cell_formula_units_Z 2
_cell_length_a 8.6953(6)
_cell_length_b 9.3235(10)
_cell_length_c 20.240(2)
_cell_measurement_temperature 293(2)
_cell_volume 1575.1(6)
_computing_cell_refinement 'HKL DENZO'
_computing_data_collection COLLECT
_computing_data_reduction 'HKL DENZO and SCALEPACK'
_computing_structure_refinement 'SHELXL-97 (Sheldrick, 1997)'
_computing_structure_solution SHELXS-97
_diffrn_ambient_temperature 293(2)
_diffrn_measured_fraction_theta_full 0.994
_diffrn_measured_fraction_theta_max 0.994
_diffrn_radiation_monochromator graphite
_diffrn_radiation_source 'fine-focus sealed tube'
_diffrn_radiation_type MoK\a
_diffrn_radiation_wavelength 0.71073
_diffrn_reflns_av_R_equivalents 0.0562
_diffrn_reflns_av_sigmaI/netI 0.1831
_diffrn_reflns_limit_h_max 10
_diffrn_reflns_limit_h_min 0
_diffrn_reflns_limit_k_max 11
_diffrn_reflns_limit_k_min -11
_diffrn_reflns_limit_l_max 24
_diffrn_reflns_limit_l_min -23
_diffrn_reflns_number 5896
_diffrn_reflns_theta_full 24.98
_diffrn_reflns_theta_max 24.98
_diffrn_reflns_theta_min 1.05
_exptl_absorpt_coefficient_mu 0.636
_exptl_crystal_colour brown
_exptl_crystal_density_diffrn 1.579
_exptl_crystal_density_method 'not measured'
_exptl_crystal_description prismatic
_exptl_crystal_F_000 758
_exptl_crystal_size_max 0.08
_exptl_crystal_size_mid 0.06
_exptl_crystal_size_min 0.04
_refine_diff_density_max 1.075
_refine_diff_density_min -0.656
_refine_diff_density_rms 0.107
_refine_ls_extinction_coef 0.0000(18)
_refine_ls_extinction_expression Fc^*^=kFc[1+0.001xFc^2^\l^3^/sin(2\q)]^-1/4^
_refine_ls_extinction_method SHELXL
_refine_ls_goodness_of_fit_ref 1.010
_refine_ls_hydrogen_treatment mixed
_refine_ls_matrix_type full
_refine_ls_number_parameters 453
_refine_ls_number_reflns 5504
_refine_ls_number_restraints 4
_refine_ls_restrained_S_all 1.012
_refine_ls_R_factor_all 0.2151
_refine_ls_R_factor_gt 0.0950
_refine_ls_shift/su_max 0.120
_refine_ls_shift/su_mean 0.014
_refine_ls_structure_factor_coef Fsqd
_refine_ls_weighting_details 'calc w=1/[\s^2^(Fo^2^)+(0.1400P)^2^+0.0000P] where P=(Fo^2^+2Fc^2^)/3'
_refine_ls_weighting_scheme calc
_refine_ls_wR_factor_gt 0.2185
_refine_ls_wR_factor_ref 0.2677
_reflns_number_gt 2550
_reflns_number_total 5504
_reflns_threshold_expression >2sigma(I)
_cod_data_source_file ic060090usi20060117_110635.cif
_cod_data_source_block compound_1
_cod_original_cell_volume 1575.2(3)
_cod_original_sg_symbol_H-M P-1
_cod_database_code 4350235

loop_
_symmetry_equiv_pos_as_xyz
'x, y, z'
'-x, -y, -z'

loop_
_atom_site_label
_atom_site_type_symbol
_atom_site_fract_x
_atom_site_fract_y
_atom_site_fract_z
_atom_site_U_iso_or_equiv
_atom_site_adp_type
_atom_site_occupancy
_atom_site_symmetry_multiplicity
_atom_site_calc_flag
_atom_site_refinement_flags
Co1 Co 0.49557(14) 0.14076(14) 0.24514(6) 0.0362(4) Uani 1 1 d .
N5 N 0.5721(8) 0.1799(7) 0.1489(3) 0.0352(17) Uani 1 1 d .
N6 N 0.3115(8) 0.0722(7) 0.2124(3) 0.0346(17) Uani 1 1 d .
N4 N 0.7083(8) 0.2188(8) 0.2438(4) 0.0425(19) Uani 1 1 d .
O2 O 0.7342(8) 0.2785(9) -0.0591(3) 0.074(2) Uani 1 1 d .
C16 C 0.7720(11) 0.2371(11) 0.2974(4) 0.045(2) Uani 1 1 d .
H16 H 0.7154 0.2053 0.3418 0.066(7) Uiso 1 1 calc R
C17 C 0.9136(12) 0.2992(11) 0.2892(5) 0.056(3) Uani 1 1 d .
H17 H 0.9538 0.3085 0.3274 0.066(7) Uiso 1 1 calc R
C18 C 0.9974(12) 0.3485(12) 0.2244(6) 0.061(3) Uani 1 1 d .
H18 H 1.0935 0.3949 0.2183 0.066(7) Uiso 1 1 calc R
C19 C 0.9397(10) 0.3296(10) 0.1677(5) 0.048(2) Uani 1 1 d .
H19 H 0.9973 0.3605 0.1234 0.066(7) Uiso 1 1 calc R
C20 C 0.7976(10) 0.2652(9) 0.1781(4) 0.036(2) Uani 1 1 d .
C21 C 0.7163(9) 0.2410(9) 0.1238(4) 0.0328(19) Uani 1 1 d .
C25 C 0.4813(10) 0.1532(9) 0.1056(4) 0.036(2) Uani 1 1 d .
C23 C 0.6843(11) 0.2479(11) 0.0096(4) 0.047(2) Uani 1 1 d .
C22 C 0.7731(10) 0.2731(11) 0.0557(4) 0.049(2) Uani 1 1 d .
H22 H 0.8732 0.3128 0.0394 0.066(7) Uiso 1 1 calc R
C24 C 0.5314(11) 0.1852(10) 0.0370(4) 0.048(2) Uani 1 1 d .
H24 H 0.4677 0.1670 0.0078 0.066(7) Uiso 1 1 calc R
C26 C 0.3325(10) 0.0861(9) 0.1430(4) 0.038(2) Uani 1 1 d .
C27 C 0.2179(11) 0.0384(10) 0.1133(5) 0.049(2) Uani 1 1 d .
H27 H 0.2332 0.0488 0.0658 0.066(7) Uiso 1 1 calc R
C28 C 0.0835(11) -0.0235(11) 0.1538(6) 0.055(3) Uani 1 1 d .
H28 H 0.0064 -0.0538 0.1338 0.066(7) Uiso 1 1 calc R
C29 C 0.0612(11) -0.0413(11) 0.2233(6) 0.057(3) Uani 1 1 d .
H29 H -0.0285 -0.0872 0.2513 0.066(7) Uiso 1 1 calc R
C30 C 0.1760(11) 0.0108(10) 0.2513(5) 0.047(2) Uani 1 1 d .
H30 H 0.1590 0.0033 0.2988 0.066(7) Uiso 1 1 calc R
N2 N 0.4137(7) 0.1055(8) 0.3419(3) 0.0317(16) Uani 1 1 d .
N1 N 0.5670(8) -0.0689(7) 0.2705(3) 0.0357(17) Uani 1 1 d .
N3 N 0.4010(8) 0.3410(8) 0.2540(3) 0.0389(18) Uani 1 1 d .
O1 O 0.2295(9) 0.0239(8) 0.5481(3) 0.072(2) Uani 1 1 d .
C10 C 0.3350(9) 0.2143(9) 0.3702(4) 0.034(2) Uani 1 1 d .
C11 C 0.3269(9) 0.3508(9) 0.3199(4) 0.0311(19) Uani 1 1 d .
C6 C 0.4360(10) -0.0248(9) 0.3805(4) 0.038(2) Uani 1 1 d .
C3 C 0.6472(12) -0.3505(11) 0.3240(5) 0.061(3) Uani 1 1 d .
H3 H 0.6762 -0.4456 0.3408 0.066(7) Uiso 1 1 calc R
C12 C 0.2589(11) 0.4786(10) 0.3344(5) 0.046(2) Uani 1 1 d .
H12 H 0.2084 0.4830 0.3791 0.066(7) Uiso 1 1 calc R
C7 C 0.3734(11) -0.0523(10) 0.4508(4) 0.047(2) Uani 1 1 d .
H7 H 0.3871 -0.1432 0.4776 0.066(7) Uiso 1 1 calc R
C5 C 0.5246(10) -0.1267(9) 0.3408(4) 0.037(2) Uani 1 1 d .
C2 C 0.6866(12) -0.2918(13) 0.2537(5) 0.064(3) Uani 1 1 d .
H2 H 0.7409 -0.3481 0.2234 0.066(7) Uiso 1 1 calc R
C9 C 0.2693(11) 0.1910(10) 0.4388(4) 0.044(2) Uani 1 1 d .
H9 H 0.2111 0.2646 0.4574 0.066(7) Uiso 1 1 calc R
C15 C 0.4063(10) 0.4650(10) 0.2049(4) 0.043(2) Uani 1 1 d .
H15 H 0.4567 0.4604 0.1602 0.066(7) Uiso 1 1 calc R
C4 C 0.5656(12) -0.2671(11) 0.3679(5) 0.057(3) Uani 1 1 d .
H4 H 0.5384 -0.3041 0.4149 0.066(7) Uiso 1 1 calc R
C13 C 0.2646(12) 0.6011(11) 0.2832(5) 0.053(3) Uani 1 1 d .
H13 H 0.2163 0.6872 0.2930 0.066(7) Uiso 1 1 calc R
C1 C 0.6453(10) -0.1527(10) 0.2299(5) 0.044(2) Uani 1 1 d .
H1 H 0.6733 -0.1148 0.1830 0.066(7) Uiso 1 1 calc R
C14 C 0.3423(11) 0.5953(10) 0.2174(5) 0.048(2) Uani 1 1 d .
H14 H 0.3508 0.6777 0.1824 0.066(7) Uiso 1 1 calc R
C8 C 0.2898(11) 0.0574(10) 0.4808(4) 0.048(2) Uani 1 1 d .
B2 B 0.8181(15) -0.2971(19) 0.0635(6) 0.065(4) Uani 1 1 d .
F5 F 0.7822(12) -0.1551(9) 0.0583(4) 0.130(3) Uani 1 1 d .
F6 F 0.8477(8) -0.3333(8) -0.0009(3) 0.087(2) Uani 1 1 d .
F7 F 0.9509(7) -0.3251(8) 0.0923(3) 0.091(2) Uani 1 1 d .
F8 F 0.6971(8) -0.3772(9) 0.1060(4) 0.109(3) Uani 1 1 d .
B1 B 0.2022(16) -0.3974(18) 0.5318(6) 0.26(3) Uani 1 1 d D
F3 F 0.3225(8) -0.3630(7) 0.5564(3) 0.086(2) Uani 1 1 d D
F1 F 0.1952(18) -0.3343(14) 0.4684(8) 0.243(8) Uani 1 1 d D
F4 F 0.0876(13) -0.457(2) 0.5807(7) 0.334(14) Uani 1 1 d D
F2 F 0.2334(19) -0.5272(18) 0.5122(10) 0.263(8) Uani 1 1 d D
O3 O 0.0239(9) 0.2131(8) 0.5987(4) 0.075(2) Uani 1 1 d .

loop_
_atom_site_aniso_label
_atom_site_aniso_U_11
_atom_site_aniso_U_22
_atom_site_aniso_U_33
_atom_site_aniso_U_23
_atom_site_aniso_U_13
_atom_site_aniso_U_12
Co1 0.0346(7) 0.0475(8) 0.0261(6) -0.0067(5) -0.0060(5) 0.0015(5)
N5 0.040(4) 0.042(4) 0.022(4) -0.004(3) -0.008(3) 0.007(3)
N6 0.037(4) 0.039(4) 0.026(4) -0.006(3) -0.003(3) 0.001(3)
N4 0.034(4) 0.057(5) 0.042(4) -0.018(4) -0.009(3) 0.001(4)
O2 0.075(5) 0.126(7) 0.012(3) -0.003(4) 0.004(3) -0.008(5)
C16 0.049(6) 0.075(7) 0.020(4) -0.021(4) -0.012(4) 0.000(5)
C17 0.063(7) 0.071(7) 0.044(6) -0.022(5) -0.024(5) 0.006(6)
C18 0.046(6) 0.076(8) 0.074(8) -0.027(6) -0.026(6) -0.009(5)
C19 0.036(5) 0.049(6) 0.056(6) -0.011(5) 0.000(4) -0.006(4)
C20 0.033(5) 0.045(5) 0.030(5) -0.014(4) -0.002(4) 0.001(4)
C21 0.032(5) 0.033(5) 0.028(4) 0.000(4) 0.001(4) 0.000(4)
C25 0.040(5) 0.046(5) 0.023(4) -0.003(4) -0.012(4) 0.005(4)
C23 0.051(6) 0.067(7) 0.024(5) -0.017(4) -0.008(4) 0.005(5)
C22 0.038(5) 0.076(7) 0.032(5) -0.019(5) 0.007(4) -0.009(5)
C24 0.049(6) 0.066(7) 0.030(5) -0.009(4) -0.011(4) 0.007(5)
C26 0.036(5) 0.039(5) 0.041(5) -0.005(4) -0.017(4) 0.000(4)
C27 0.052(6) 0.052(6) 0.047(6) -0.006(5) -0.022(5) -0.002(5)
C28 0.048(6) 0.056(7) 0.067(7) -0.008(5) -0.022(5) -0.020(5)
C29 0.036(5) 0.049(6) 0.080(8) 0.001(6) -0.013(5) -0.005(5)
C30 0.052(6) 0.045(6) 0.037(5) -0.002(4) 0.001(5) -0.002(5)
N2 0.026(4) 0.042(4) 0.028(4) -0.007(3) -0.008(3) 0.003(3)
N1 0.042(4) 0.041(4) 0.025(4) -0.011(3) -0.006(3) 0.009(3)
N3 0.034(4) 0.049(5) 0.033(4) 0.003(3) -0.013(3) -0.010(3)
O1 0.103(6) 0.078(5) 0.020(3) 0.003(3) 0.004(3) 0.010(4)
C10 0.039(5) 0.036(5) 0.030(4) -0.013(4) -0.006(4) 0.007(4)
C11 0.037(5) 0.036(5) 0.022(4) -0.006(4) -0.009(4) 0.001(4)
C6 0.047(5) 0.042(6) 0.024(4) -0.003(4) -0.008(4) 0.007(4)
C3 0.079(8) 0.046(6) 0.066(7) -0.017(5) -0.031(6) 0.028(6)
C12 0.055(6) 0.045(6) 0.038(5) -0.005(4) -0.014(4) 0.007(5)
C7 0.056(6) 0.047(6) 0.031(5) 0.004(4) -0.002(4) -0.002(5)
C5 0.042(5) 0.038(5) 0.031(5) -0.006(4) -0.009(4) 0.014(4)
C2 0.062(7) 0.093(9) 0.048(6) -0.049(6) -0.007(5) 0.006(6)
C9 0.057(6) 0.051(6) 0.023(4) -0.006(4) -0.008(4) 0.013(5)
C15 0.042(5) 0.055(6) 0.027(5) 0.008(4) -0.007(4) -0.008(5)
C4 0.074(7) 0.050(6) 0.047(6) -0.012(5) -0.017(5) 0.020(6)
C13 0.062(7) 0.043(6) 0.052(6) -0.001(5) -0.020(5) 0.005(5)
C1 0.041(5) 0.045(6) 0.044(5) -0.010(5) -0.008(4) 0.015(5)
C14 0.060(6) 0.033(6) 0.050(6) 0.004(5) -0.023(5) 0.003(5)
C8 0.068(7) 0.052(6) 0.019(4) -0.009(4) -0.001(4) 0.015(5)
B2 0.049(8) 0.107(12) 0.041(7) -0.020(7) -0.004(6) -0.013(8)
F5 0.225(11) 0.096(6) 0.086(6) -0.033(5) -0.066(6) 0.046(7)
F6 0.080(5) 0.123(6) 0.059(4) -0.035(4) -0.003(3) -0.002(4)
F7 0.071(4) 0.137(6) 0.054(4) 0.003(4) -0.004(3) -0.008(4)
F8 0.075(5) 0.173(8) 0.068(5) -0.016(5) 0.012(4) -0.041(5)
B1 0.35(4) 0.41(5) 0.034(9) 0.056(16) -0.071(16) -0.36(4)
F3 0.095(5) 0.090(5) 0.069(4) 0.010(4) -0.029(4) -0.027(4)
F1 0.296(16) 0.176(12) 0.289(18) 0.068(11) -0.220(15) -0.097(11)
F4 0.108(8) 0.69(4) 0.281(18) -0.36(2) 0.077(10) -0.147(15)
F2 0.264(17) 0.242(17) 0.36(2) -0.155(17) -0.129(17) -0.046(13)
O3 0.098(6) 0.063(5) 0.055(5) -0.007(4) 0.001(4) 0.022(4)

loop_
_atom_type_symbol
_atom_type_description
_atom_type_scat_dispersion_real
_atom_type_scat_dispersion_imag
_atom_type_scat_source
C C 0.0033 0.0016 'International Tables Vol C Tables 4.2.6.8 and 6.1.1.4'
H H 0.0000 0.0000 'International Tables Vol C Tables 4.2.6.8 and 6.1.1.4'
N N 0.0061 0.0033 'International Tables Vol C Tables 4.2.6.8 and 6.1.1.4'
O O 0.0106 0.0060 'International Tables Vol C Tables 4.2.6.8 and 6.1.1.4'
B B 0.0013 0.0007 'International Tables Vol C Tables 4.2.6.8 and 6.1.1.4'
F F 0.0171 0.0103 'International Tables Vol C Tables 4.2.6.8 and 6.1.1.4'
Co Co 0.3494 0.9721 'International Tables Vol C Tables 4.2.6.8 and 6.1.1.4'

loop_
_geom_angle_atom_site_label_1
_geom_angle_atom_site_label_2
_geom_angle_atom_site_label_3
_geom_angle
N5 Co1 N2 178.3(3)
N5 Co1 N4 81.2(3)
N2 Co1 N4 99.5(3)
N5 Co1 N6 79.6(3)
N2 Co1 N6 99.7(3)
N4 Co1 N6 160.8(3)
N5 Co1 N1 101.0(3)
N2 Co1 N1 80.5(3)
N4 Co1 N1 91.9(3)
N6 Co1 N1 90.5(3)
N5 Co1 N3 98.0(3)
N2 Co1 N3 80.6(3)
N4 Co1 N3 89.5(3)
N6 Co1 N3 94.3(3)
N1 Co1 N3 161.0(3)
C25 N5 C21 120.4(7)
C25 N5 Co1 120.5(6)
C21 N5 Co1 119.0(5)
C30 N6 C26 117.9(7)
C30 N6 Co1 127.7(6)
C26 N6 Co1 114.4(5)
C16 N4 C20 116.9(7)
C16 N4 Co1 128.8(6)
C20 N4 Co1 114.2(5)
C17 C16 N4 122.9(8)
C17 C16 H16 118.5
N4 C16 H16 118.5
C16 C17 C18 119.4(9)
C16 C17 H17 120.3
C18 C17 H17 120.3
C17 C18 C19 120.1(9)
C17 C18 H18 119.9
C19 C18 H18 119.9
C20 C19 C18 118.6(9)
C20 C19 H19 120.7
C18 C19 H19 120.7
C19 C20 N4 122.0(8)
C19 C20 C21 125.7(8)
N4 C20 C21 112.2(7)
C22 C21 N5 120.7(8)
C22 C21 C20 126.1(8)
N5 C21 C20 113.2(7)
C24 C25 N5 121.4(8)
C24 C25 C26 127.0(8)
N5 C25 C26 111.6(7)
O2 C23 C22 123.6(9)
O2 C23 C24 118.6(8)
C22 C23 C24 117.8(8)
C21 C22 C23 120.8(8)
C21 C22 H22 119.6
C23 C22 H22 119.6
C25 C24 C23 118.9(8)
C25 C24 H24 120.5
C23 C24 H24 120.5
N6 C26 C27 120.7(8)
N6 C26 C25 113.8(7)
C27 C26 C25 125.5(8)
C28 C27 C26 120.0(9)
C28 C27 H27 120.0
C26 C27 H27 120.0
C29 C28 C27 120.4(9)
C29 C28 H28 119.8
C27 C28 H28 119.8
C28 C29 C30 118.3(9)
C28 C29 H29 120.9
C30 C29 H29 120.9
N6 C30 C29 122.7(9)
N6 C30 H30 118.7
C29 C30 H30 118.7
C6 N2 C10 121.3(7)
C6 N2 Co1 119.7(5)
C10 N2 Co1 119.0(5)
C1 N1 C5 118.5(8)
C1 N1 Co1 128.5(6)
C5 N1 Co1 113.1(5)
C15 N3 C11 116.9(8)
C15 N3 Co1 129.1(6)
C11 N3 Co1 113.9(5)
N2 C10 C9 120.5(8)
N2 C10 C11 113.4(7)
C9 C10 C11 126.0(7)
C12 C11 N3 120.9(7)
C12 C11 C10 125.9(7)
N3 C11 C10 113.1(7)
N2 C6 C7 119.9(8)
N2 C6 C5 113.1(7)
C7 C6 C5 126.9(8)
C4 C3 C2 119.6(10)
C4 C3 H3 120.2
C2 C3 H3 120.2
C11 C12 C13 120.5(9)
C11 C12 H12 119.8
C13 C12 H12 119.8
C6 C7 C8 119.7(8)
C6 C7 H7 120.1
C8 C7 H7 120.1
C4 C5 N1 121.4(7)
C4 C5 C6 125.0(8)
N1 C5 C6 113.6(7)
C1 C2 C3 119.7(9)
C1 C2 H2 120.1
C3 C2 H2 120.2
C10 C9 C8 119.9(8)
C10 C9 H9 120.0
C8 C9 H9 120.0
C14 C15 N3 124.0(8)
C14 C15 H15 118.0
N3 C15 H15 118.0
C3 C4 C5 118.3(9)
C3 C4 H4 120.8
C5 C4 H4 120.8
C14 C13 C12 119.7(9)
C14 C13 H13 120.2
C12 C13 H13 120.2
N1 C1 C2 122.5(9)
N1 C1 H1 118.7
C2 C1 H1 118.7
C15 C14 C13 118.0(8)
C15 C14 H14 121.0
C13 C14 H14 121.0
O1 C8 C9 124.4(8)
O1 C8 C7 117.1(8)
C9 C8 C7 118.5(8)
F5 B2 F8 108.8(11)
F5 B2 F6 109.9(11)
F8 B2 F6 111.2(11)
F5 B2 F7 109.1(11)
F8 B2 F7 108.3(11)
F6 B2 F7 109.5(10)
F4 B1 F1 127.9(15)
F4 B1 F3 112.1(9)
F1 B1 F3 117.2(10)
F4 B1 F2 90.0(13)
F1 B1 F2 90.4(13)
F3 B1 F2 107.9(13)

loop_
_geom_bond_atom_site_label_1
_geom_bond_atom_site_label_2
_geom_bond_distance
Co1 N5 1.892(6)
Co1 N2 1.909(6)
Co1 N4 2.007(7)
Co1 N6 2.021(7)
Co1 N1 2.027(7)
Co1 N3 2.036(7)
N5 C25 1.355(10)
N5 C21 1.355(10)
N6 C30 1.354(11)
N6 C26 1.361(10)
N4 C16 1.355(10)
N4 C20 1.392(10)
O2 C23 1.347(10)
C16 C17 1.346(12)
C16 H16 0.9300
C17 C18 1.365(14)
C17 H17 0.9300
C18 C19 1.388(13)
C18 H18 0.9300
C19 C20 1.354(12)
C19 H19 0.9300
C20 C21 1.479(11)
C21 C22 1.343(11)
C25 C24 1.345(11)
C25 C26 1.455(12)
C23 C22 1.384(12)
C23 C24 1.431(13)
C22 H22 0.9300
C24 H24 0.9300
C26 C27 1.390(11)
C27 C28 1.359(13)
C27 H27 0.9300
C28 C29 1.357(14)
C28 H28 0.9300
C29 C30 1.390(13)
C29 H29 0.9300
C30 H30 0.9300
N2 C6 1.339(10)
N2 C10 1.357(9)
N1 C1 1.318(10)
N1 C5 1.397(10)
N3 C15 1.363(10)
N3 C11 1.378(10)
O1 C8 1.335(10)
C10 C9 1.369(11)
C10 C11 1.473(11)
C11 C12 1.367(11)
C6 C7 1.392(11)
C6 C5 1.460(11)
C3 C4 1.368(13)
C3 C2 1.397(14)
C3 H3 0.9300
C12 C13 1.377(12)
C12 H12 0.9300
C7 C8 1.397(12)
C7 H7 0.9300
C5 C4 1.379(12)
C2 C1 1.353(13)
C2 H2 0.9300
C9 C8 1.390(12)
C9 H9 0.9300
C15 C14 1.364(12)
C15 H15 0.9300
C4 H4 0.9300
C13 C14 1.376(13)
C13 H13 0.9300
C1 H1 0.9300
C14 H14 0.9300
B2 F5 1.337(16)
B2 F8 1.359(14)
B2 F6 1.381(13)
B2 F7 1.391(14)
B1 F4 1.307(9)
B1 F1 1.316(9)
B1 F3 1.320(9)
B1 F2 1.349(10)
